data_2021316
loop_
_publ_author_name
'Marek, Paulina H.'
'Urban, Mateusz'
'Madura, Izabela D.'

_publ_section_title
;
 The study of interactions with a halogen atom: influence of NH~2~ group
 insertion on the crystal structures of <i>meta</i>-bromonitrobenzene
 derivatives
;
_journal_coeditor_code YP3165
_journal_issue 11
_journal_name_full 'Acta Crystallographica Section C'
_journal_page_first
;
;
_journal_paper_doi 10.1107/S2053229618013608
_journal_volume 74
_journal_year 2018
_chemical_absolute_configuration ad
_chemical_formula_iupac 'C6 H5 Br N2 O2'
_chemical_formula_moiety 'C6 H5 Br N2 O2'
_chemical_formula_sum 'C6 H5 Br N2 O2'
_chemical_formula_weight 217.03
_chemical_name_common 4-bromo-2-nitroaniline
_chemical_name_systematic 4-Bromo-2-nitroaniline
_space_group_crystal_system monoclinic
_space_group_IT_number 7
_space_group_name_Hall 'P -2yc'
_space_group_name_H-M_alt 'P 1 c 1'
_symmetry_space_group_name_Hall 'P -2yc'
_symmetry_space_group_name_H-M 'P 1 c 1'
_atom_sites_solution_hydrogens mixed
_atom_sites_solution_primary dual
_audit_creation_method
;
Olex2 1.2-beta
(compiled 2018.05.29 svn.r3508 for OlexSys, GUI svn.r5506)
;
_cell_angle_alpha 90
_cell_angle_beta 98.662(3)
_cell_angle_gamma 90
_cell_formula_units_Z 4
_cell_length_a 11.1643(11)
_cell_length_b 3.8275(4)
_cell_length_c 17.2764(16)
_cell_measurement_reflns_used 3126
_cell_measurement_temperature 130.0
_cell_measurement_theta_max 27.63
_cell_measurement_theta_min 2.39
_cell_volume 729.82(12)
_computing_cell_refinement
;
SAINT (Bruker, 2016)
;
_computing_data_collection
;
APEX3 (Bruker, 2016)
;
_computing_data_reduction
;
SAINT (Bruker, 2016)
;
_computing_molecular_graphics
;
<i>Mercury CSD</i> (Macrae <i>et al.</i>, 2008) and
<i>ORTEP-3 for Windows</i> (Farrugia, 2012)
;
_computing_publication_material
;
OLEX2 (Dolomanov <i>et al.</i>,  2009) and publCIF (Westrip,
2010)
;
_computing_structure_refinement
;
SHELXL (Sheldrick, 2015<i>a</i>)
;
_computing_structure_solution
;
<i>SHELXT</i> (Sheldrick, 2015<i>b</i>)
;
_diffrn_ambient_temperature 130.0
_diffrn_measured_fraction_theta_full 0.999
_diffrn_measured_fraction_theta_max 1.000
_diffrn_measurement_device_type 'Bruker D8 Venture Photon II'
_diffrn_measurement_method '\f and \w scans'
_diffrn_radiation_type MoK\a
_diffrn_radiation_wavelength 0.71073
_diffrn_reflns_av_R_equivalents 0.0586
_diffrn_reflns_av_unetI/netI 0.0810
_diffrn_reflns_limit_h_max 15
_diffrn_reflns_limit_h_min -15
_diffrn_reflns_limit_k_max 5
_diffrn_reflns_limit_k_min -5
_diffrn_reflns_limit_l_max 20
_diffrn_reflns_limit_l_min -23
_diffrn_reflns_number 12367
_diffrn_reflns_theta_full 25.242
_diffrn_reflns_theta_max 29.490
_diffrn_reflns_theta_min 2.385
_diffrn_source
;
TRIUMPH monochromator and  fine focus
 sealed tube
;
_diffrn_standards_number 0
_exptl_absorpt_coefficient_mu 5.577
_exptl_absorpt_correction_T_max 0.7461
_exptl_absorpt_correction_T_min 0.5788
_exptl_absorpt_correction_type multi-scan
_exptl_absorpt_process_details
;
(SADABS; Krause <i>et al.</i>, 2015)
;
_exptl_crystal_colour yellow
_exptl_crystal_density_diffrn 1.975
_exptl_crystal_description needle
_exptl_crystal_F_000 424
_exptl_crystal_size_max 0.60
_exptl_crystal_size_mid 0.42
_exptl_crystal_size_min 0.38
_refine_diff_density_max 0.510
_refine_diff_density_min -0.773
_refine_ls_abs_structure_details
;
Flack <i>x</i> determined using 1017 quotients [(I+)-(I-)]/[(I+)+(I-)]
(Parsons <i>et al.</i>, 2013)
;
_refine_ls_abs_structure_Flack 0.030(12)
_refine_ls_extinction_method none
_refine_ls_goodness_of_fit_ref 1.020
_refine_ls_hydrogen_treatment mixed
_refine_ls_matrix_type full
_refine_ls_number_parameters 215
_refine_ls_number_reflns 3712
_refine_ls_number_restraints 6
_refine_ls_restrained_S_all 1.019
_refine_ls_R_factor_all 0.0620
_refine_ls_R_factor_gt 0.0410
_refine_ls_shift/su_max 0.000
_refine_ls_shift/su_mean 0.000
_refine_ls_structure_factor_coef Fsqd
_refine_ls_weighting_details 'w=1/[\s^2^(Fo^2^)] where P=(Fo^2^+2Fc^2^)/3'
_refine_ls_weighting_scheme calc
_refine_ls_wR_factor_gt 0.0738
_refine_ls_wR_factor_ref 0.0800
_reflns_number_gt 2965
_reflns_number_total 3712
_reflns_threshold_expression 'I > 2\s(I)'
_cod_data_source_file yp3165sup1.cif
_cod_data_source_block 1
_cod_database_code 2021316
_shelx_space_group_comment
;
The symmetry employed for this shelxl refinement is uniquely defined
by the following loop, which should always be used as a source of
symmetry information in preference to the above space-group names.
They are only intended as comments.
;
_shelx_estimated_absorpt_t_min 0.135
_shelx_estimated_absorpt_t_max 0.214

loop_
_space_group_symop_operation_xyz
'x, y, z'
'x, -y, z+1/2'

loop_
_atom_site_type_symbol
_atom_site_label
_atom_site_fract_x
_atom_site_fract_y
_atom_site_fract_z
_atom_site_U_iso_or_equiv
_atom_site_adp_type
_atom_site_calc_flag
_atom_site_occupancy
Br Br1 0.27039(4) 0.95174(18) 0.14819(3) 0.0270(2) Uani d 1
O O1 0.1481(4) 0.7273(14) 0.4930(3) 0.0280(12) Uani d 1
O O2 0.0525(4) 1.0151(13) 0.3946(3) 0.0312(12) Uani d 1
N N1 0.3685(7) 0.4902(15) 0.4868(4) 0.0277(16) Uani d 1
H H1A 0.313(5) 0.521(16) 0.518(3) 0.018(18) Uiso d 1
H H1B 0.440(3) 0.40(2) 0.504(5) 0.04(2) Uiso d 1
N N2 0.1407(5) 0.8386(15) 0.4244(3) 0.0208(12) Uani d 1
C C1 0.3445(6) 0.6017(18) 0.4122(4) 0.0196(14) Uani d 1
C C2 0.2357(6) 0.7667(18) 0.3791(4) 0.0165(13) Uani d 1
C C3 0.2143(6) 0.8733(15) 0.3005(3) 0.0143(12) Uani d 1
H H3 0.1404 0.9844 0.2797 0.017 Uiso calc 1
C C4 0.3009(6) 0.8151(17) 0.2546(4) 0.0192(14) Uani d 1
C C5 0.4104(6) 0.6541(18) 0.2851(4) 0.0210(15) Uani d 1
H H5 0.4699 0.6126 0.2523 0.025 Uiso calc 1
C C6 0.4319(6) 0.5560(18) 0.3623(4) 0.0250(15) Uani d 1
H H6 0.5079 0.4547 0.3826 0.030 Uiso calc 1
Br Br11 0.77175(6) 0.51283(17) 0.85196(4) 0.0268(2) Uani d 1
O O11 0.6691(5) 1.1576(16) 0.5080(3) 0.0378(14) Uani d 1
O O12 0.5605(4) 1.1624(16) 0.6013(3) 0.0387(14) Uani d 1
N N11 0.8927(6) 0.9025(18) 0.5326(4) 0.0291(14) Uani d 1
H H11A 0.969(2) 0.86(2) 0.528(5) 0.04(2) Uiso d 1
H H11B 0.837(5) 1.016(18) 0.501(4) 0.04(3) Uiso d 1
N N12 0.6553(5) 1.0795(16) 0.5758(4) 0.0254(14) Uani d 1
C C11 0.8602(6) 0.8231(17) 0.6033(4) 0.0187(14) Uani d 1
C C12 0.7478(6) 0.9009(16) 0.6259(4) 0.0172(13) Uani d 1
C C13 0.7217(6) 0.8121(17) 0.7007(4) 0.0179(14) Uani d 1
H H13 0.6451 0.8691 0.7149 0.022 Uiso calc 1
C C14 0.8055(6) 0.6462(16) 0.7522(4) 0.0159(13) Uani d 1
C C15 0.9211(6) 0.5656(16) 0.7317(4) 0.0196(13) Uani d 1
H H15 0.9808 0.4539 0.7684 0.024 Uiso calc 1
C C16 0.9454(6) 0.6492(17) 0.6595(4) 0.0199(14) Uani d 1
H H16 1.0223 0.5894 0.6460 0.024 Uiso calc 1

loop_
_atom_site_aniso_label
_atom_site_aniso_U_11
_atom_site_aniso_U_22
_atom_site_aniso_U_33
_atom_site_aniso_U_12
_atom_site_aniso_U_13
_atom_site_aniso_U_23
Br1 0.0404(5) 0.0233(3) 0.0199(4) 0.0028(4) 0.0134(4) 0.0035(4)
O1 0.029(3) 0.043(3) 0.012(3) 0.003(2) 0.007(2) 0.004(2)
O2 0.019(2) 0.050(4) 0.025(3) 0.013(2) 0.005(2) 0.009(2)
N1 0.030(4) 0.029(4) 0.020(3) 0.009(3) -0.007(3) 0.006(3)
N2 0.014(3) 0.031(3) 0.017(3) -0.001(2) 0.000(2) 0.002(2)
C1 0.015(3) 0.016(3) 0.025(4) 0.002(3) -0.007(3) 0.001(3)
C2 0.015(3) 0.022(4) 0.013(3) -0.003(3) 0.005(2) -0.001(3)
C3 0.014(3) 0.018(3) 0.012(3) 0.000(2) 0.004(3) 0.001(2)
C4 0.021(4) 0.020(3) 0.018(4) -0.005(3) 0.009(3) -0.003(3)
C5 0.016(3) 0.023(4) 0.025(4) -0.002(3) 0.008(3) -0.002(3)
C6 0.013(3) 0.028(4) 0.032(4) 0.004(3) 0.000(3) -0.001(3)
Br11 0.0406(5) 0.0233(3) 0.0179(4) -0.0007(3) 0.0091(3) 0.0024(3)
O11 0.036(3) 0.054(4) 0.022(3) 0.003(3) -0.001(3) 0.015(3)
O12 0.014(3) 0.061(4) 0.040(3) 0.014(2) 0.001(2) 0.015(3)
N11 0.030(4) 0.042(4) 0.018(3) -0.004(3) 0.015(3) -0.001(3)
N12 0.020(3) 0.032(3) 0.023(3) -0.001(3) -0.001(3) 0.008(3)
C11 0.020(4) 0.018(4) 0.020(4) 0.001(3) 0.009(3) -0.005(3)
C12 0.016(3) 0.019(3) 0.018(3) 0.001(3) 0.005(3) -0.002(2)
C13 0.015(3) 0.019(3) 0.022(4) -0.001(3) 0.008(3) 0.001(3)
C14 0.020(3) 0.016(3) 0.013(3) -0.001(3) 0.004(3) 0.002(2)
C15 0.016(3) 0.021(3) 0.020(3) 0.004(3) -0.004(3) 0.000(3)
C16 0.013(3) 0.023(3) 0.025(4) 0.003(3) 0.005(3) -0.004(3)

loop_
_atom_type_symbol
_atom_type_description
_atom_type_scat_dispersion_real
_atom_type_scat_dispersion_imag
_atom_type_scat_source
C C 0.0033 0.0016 'International Tables Vol C Tables 4.2.6.8 and 6.1.1.4'
H H 0.0000 0.0000 'International Tables Vol C Tables 4.2.6.8 and 6.1.1.4'
Br Br -0.2901 2.4595 'International Tables Vol C Tables 4.2.6.8 and 6.1.1.4'
N N 0.0061 0.0033 'International Tables Vol C Tables 4.2.6.8 and 6.1.1.4'
O O 0.0106 0.0060 'International Tables Vol C Tables 4.2.6.8 and 6.1.1.4'

loop_
_geom_angle_atom_site_label_1
_geom_angle_atom_site_label_2
_geom_angle_atom_site_label_3
_geom_angle
H1A N1 H1B 122(7)
C1 N1 H1A 119(5)
C1 N1 H1B 119(6)
O1 N2 C2 120.2(5)
O2 N2 O1 120.9(5)
O2 N2 C2 118.9(5)
N1 C1 C2 124.3(7)
N1 C1 C6 119.4(6)
C6 C1 C2 116.3(6)
C1 C2 N2 121.8(6)
C3 C2 N2 116.1(6)
C3 C2 C1 122.1(6)
C2 C3 H3 120.5
C4 C3 C2 119.1(6)
C4 C3 H3 120.5
C3 C4 Br1 118.8(5)
C3 C4 C5 120.7(6)
C5 C4 Br1 120.5(5)
C4 C5 H5 119.9
C6 C5 C4 120.2(6)
C6 C5 H5 119.9
C1 C6 H6 119.2
C5 C6 C1 121.7(6)
C5 C6 H6 119.2
H11A N11 H11B 130(8)
C11 N11 H11A 115(5)
C11 N11 H11B 115(6)
O11 N12 O12 120.3(6)
O11 N12 C12 120.6(6)
O12 N12 C12 119.0(6)
N11 C11 C12 125.1(6)
N11 C11 C16 118.5(6)
C12 C11 C16 116.4(6)
C11 C12 N12 122.1(6)
C11 C12 C13 121.5(6)
C13 C12 N12 116.4(5)
C12 C13 H13 120.0
C14 C13 C12 120.0(6)
C14 C13 H13 120.0
C13 C14 Br11 121.0(5)
C13 C14 C15 120.3(6)
C15 C14 Br11 118.8(5)
C14 C15 H15 120.2
C16 C15 C14 119.6(6)
C16 C15 H15 120.2
C11 C16 H16 118.9
C15 C16 C11 122.3(6)
C15 C16 H16 118.9

loop_
_geom_bond_atom_site_label_1
_geom_bond_atom_site_label_2
_geom_bond_distance
Br1 C4 1.892(7)
O1 N2 1.249(6)
O2 N2 1.241(7)
N1 H1A 0.879(7)
N1 H1B 0.879(7)
N1 C1 1.346(10)
N2 C2 1.436(8)
C1 C2 1.411(9)
C1 C6 1.407(10)
C2 C3 1.405(8)
C3 H3 0.9500
C3 C4 1.358(8)
C4 C5 1.399(9)
C5 H5 0.9500
C5 C6 1.370(10)
C6 H6 0.9500
Br11 C14 1.890(6)
O11 N12 1.240(8)
O12 N12 1.247(7)
N11 H11A 0.881(7)
N11 H11B 0.880(7)
N11 C11 1.360(9)
N12 C12 1.419(9)
C11 C12 1.401(9)
C11 C16 1.419(9)
C12 C13 1.409(9)
C13 H13 0.9500
C13 C14 1.348(9)
C14 C15 1.421(9)
C15 H15 0.9500
C15 C16 1.355(9)
C16 H16 0.9500

loop_
_geom_hbond_atom_site_label_D
_geom_hbond_atom_site_label_H
_geom_hbond_atom_site_label_A
_geom_hbond_site_symmetry_A
_geom_hbond_distance_DH
_geom_hbond_distance_HA
_geom_hbond_distance_DA
_geom_hbond_angle_DHA
_geom_hbond_publ_flag
N1 H1A O1 . 0.89(6) 1.99(6) 2.640(9) 129(4) yes
N1 H1B O12 1_545 0.88(5) 2.19(7) 2.967(9) 148(6) yes
N11 H11A O1 1_655 0.88(3) 2.23(4) 3.104(8) 169(8) yes
N11 H11B O11 . 0.88(6) 1.97(6) 2.655(9) 134(6) yes
N11 H11B N12 . 0.88(6) 2.58(6) 2.939(9) 106(5) yes

loop_
_geom_torsion_atom_site_label_1
_geom_torsion_atom_site_label_2
_geom_torsion_atom_site_label_3
_geom_torsion_atom_site_label_4
_geom_torsion
Br1 C4 C5 C6 179.9(5)
O1 N2 C2 C1 -6.5(10)
O1 N2 C2 C3 174.2(6)
O2 N2 C2 C1 172.8(6)
O2 N2 C2 C3 -6.6(9)
N1 C1 C2 N2 1.7(11)
N1 C1 C2 C3 -179.0(6)
N1 C1 C6 C5 177.7(7)
N2 C2 C3 C4 179.5(6)
C1 C2 C3 C4 0.2(10)
C2 C1 C6 C5 -2.5(10)
C2 C3 C4 Br1 178.9(5)
C2 C3 C4 C5 -0.5(9)
C3 C4 C5 C6 -0.7(10)
C4 C5 C6 C1 2.2(10)
C6 C1 C2 N2 -178.0(6)
C6 C1 C2 C3 1.3(10)
Br11 C14 C15 C16 177.9(5)
O11 N12 C12 C11 3.7(10)
O11 N12 C12 C13 -177.7(6)
O12 N12 C12 C11 -175.1(6)
O12 N12 C12 C13 3.6(9)
N11 C11 C12 N12 -0.8(10)
N11 C11 C12 C13 -179.4(7)
N11 C11 C16 C15 178.9(7)
N12 C12 C13 C14 -179.1(6)
C11 C12 C13 C14 -0.5(10)
C12 C11 C16 C15 -0.8(10)
C12 C13 C14 Br11 -178.3(5)
C12 C13 C14 C15 1.1(10)
C13 C14 C15 C16 -1.6(10)
C14 C15 C16 C11 1.4(10)
C16 C11 C12 N12 178.9(6)
C16 C11 C12 C13 0.3(9)

_cod_database_fobs_code 2021316
